data_7102926
loop_
_publ_author_name
'Mankad, Neal P'
'Peters, Jonas C'

_publ_section_title
;
 Diazoalkanes react with a bis(phosphino)borate copper(i) source to
 generate [Ph2BP(tBu)2]Cu(eta1-N2CR2), [Ph2BP(tBu)2]Cu(CPh2), and
 [Ph2BP(tBu)2]Cu-N(CPh2)(NCPh2).
;
_journal_issue 9
_journal_name_full 'Chemical communications (Cambridge, England)'
_journal_page_first 1061
_journal_page_last 1063
_journal_paper_doi 10.1039/b713687k
_journal_year 2008
_chemical_formula_sum 'C34 H58 B Cu O P2'
_chemical_formula_weight 619.09
_chemical_name_common (BP2)Cu(thf)
_chemical_name_systematic
;
?
;
_space_group_IT_number 43
_symmetry_cell_setting orthorhombic
_symmetry_space_group_name_Hall 'F 2 -2d'
_symmetry_space_group_name_H-M 'F d d 2'
_atom_sites_solution_hydrogens geom
_atom_sites_solution_primary direct
_atom_sites_solution_secondary difmap
_audit_creation_method SHELXL-97
_cell_angle_alpha 90.00
_cell_angle_beta 90.00
_cell_angle_gamma 90.00
_cell_formula_units_Z 8
_cell_length_a 17.548(3)
_cell_length_b 30.333(5)
_cell_length_c 12.818(3)
_cell_measurement_temperature 100(2)
_cell_volume 6823(2)
_computing_structure_refinement 'SHELXL-97 (Sheldrick, 1997)'
_computing_structure_solution 'SHELXS-97 (Sheldrick, 1990)'
_diffrn_ambient_temperature 100(2)
_diffrn_measured_fraction_theta_full 0.707
_diffrn_measured_fraction_theta_max 0.707
_diffrn_radiation_monochromator graphite
_diffrn_radiation_source 'fine-focus sealed tube'
_diffrn_radiation_type MoK\a
_diffrn_radiation_wavelength 0.71073
_diffrn_reflns_av_R_equivalents 0.0358
_diffrn_reflns_av_sigmaI/netI 0.0378
_diffrn_reflns_limit_h_max 12
_diffrn_reflns_limit_h_min -15
_diffrn_reflns_limit_k_max 11
_diffrn_reflns_limit_k_min -40
_diffrn_reflns_limit_l_max 9
_diffrn_reflns_limit_l_min -16
_diffrn_reflns_number 3639
_diffrn_reflns_theta_full 28.45
_diffrn_reflns_theta_max 28.45
_diffrn_reflns_theta_min 2.08
_exptl_absorpt_coefficient_mu 0.758
_exptl_crystal_colour colorless
_exptl_crystal_density_diffrn 1.205
_exptl_crystal_density_method 'not measured'
_exptl_crystal_description plate
_exptl_crystal_F_000 2672
_exptl_crystal_size_max 0.59
_exptl_crystal_size_mid 0.33
_exptl_crystal_size_min 0.30
_refine_diff_density_max 0.511
_refine_diff_density_min -0.238
_refine_diff_density_rms 0.061
_refine_ls_abs_structure_details 'Flack H D (1983), Acta Cryst. A39, 876-881'
_refine_ls_abs_structure_Flack -0.024(14)
_refine_ls_extinction_method none
_refine_ls_goodness_of_fit_ref 1.062
_refine_ls_hydrogen_treatment constr
_refine_ls_matrix_type full
_refine_ls_number_parameters 185
_refine_ls_number_reflns 2005
_refine_ls_number_restraints 1
_refine_ls_restrained_S_all 1.062
_refine_ls_R_factor_all 0.0365
_refine_ls_R_factor_gt 0.0324
_refine_ls_shift/su_max 0.000
_refine_ls_shift/su_mean 0.000
_refine_ls_structure_factor_coef Fsqd
_refine_ls_weighting_details 'calc w=1/[\s^2^(Fo^2^)+(0.0539P)^2^+0.0000P] where P=(Fo^2^+2Fc^2^)/3'
_refine_ls_weighting_scheme calc
_refine_ls_wR_factor_gt 0.0798
_refine_ls_wR_factor_ref 0.0828
_reflns_number_gt 1847
_reflns_number_total 2005
_reflns_threshold_expression >2sigma(I)
_cod_data_source_file b713687k.txt
_cod_data_source_block npm35
_cod_depositor_comments
;
The following automatic conversions were performed:
'_symmetry_cell_setting' value 'Orthorhombic' changed to 'orthorhombic'
according to '/home/saulius/struct/CIF-dictionaries/cif_core.dic'
dictionary named 'cif_core.dic' version 2.4.1 from 2010-06-29.

Automatic conversion script
Id: cif_fix_enum 1527 2010-12-29 10:47:43Z saulius 
;
_cod_original_sg_symbol_H-M Fdd2
_cod_database_code 7102926

loop_
_symmetry_equiv_pos_as_xyz
'x, y, z'
'-x, -y, z'
'x+1/4, -y+1/4, z+1/4'
'-x+1/4, y+1/4, z+1/4'
'x, y+1/2, z+1/2'
'-x, -y+1/2, z+1/2'
'x+1/4, -y+3/4, z+3/4'
'-x+1/4, y+3/4, z+3/4'
'x+1/2, y, z+1/2'
'-x+1/2, -y, z+1/2'
'x+3/4, -y+1/4, z+3/4'
'-x+3/4, y+1/4, z+3/4'
'x+1/2, y+1/2, z'
'-x+1/2, -y+1/2, z'
'x+3/4, -y+3/4, z+1/4'
'-x+3/4, y+3/4, z+1/4'

loop_
_atom_site_label
_atom_site_type_symbol
_atom_site_fract_x
_atom_site_fract_y
_atom_site_fract_z
_atom_site_U_iso_or_equiv
_atom_site_adp_type
_atom_site_occupancy
_atom_site_symmetry_multiplicity
_atom_site_calc_flag
_atom_site_refinement_flags
_atom_site_disorder_assembly
_atom_site_disorder_group
Cu Cu -0.7500 0.2500 0.52277(3) 0.01681(17) Uani 1 2 d S . .
P P -0.65215(5) 0.22848(2) 0.62258(6) 0.0157(2) Uani 1 1 d . . .
O O -0.7500 0.2500 0.3642(3) 0.0326(10) Uani 1 2 d S . .
B B -0.7500 0.2500 0.8228(4) 0.0219(15) Uani 1 2 d S . .
C1 C -0.7509(2) 0.20668(10) 0.9029(2) 0.0219(9) Uani 1 1 d . . .
C2 C -0.8167(2) 0.18246(10) 0.9280(2) 0.0222(8) Uani 1 1 d . . .
H2 H -0.8639 0.1909 0.8978 0.027 Uiso 1 1 calc R . .
C3 C -0.8150(3) 0.14647(11) 0.9958(3) 0.0310(10) Uani 1 1 d . . .
H3 H -0.8611 0.1315 1.0116 0.037 Uiso 1 1 calc R . .
C4 C -0.7485(3) 0.13239(12) 1.0400(3) 0.0367(12) Uani 1 1 d . . .
H4 H -0.7478 0.1073 1.0843 0.044 Uiso 1 1 calc R . .
C5 C -0.6820(3) 0.15552(14) 1.0189(3) 0.0427(11) Uani 1 1 d . . .
H5 H -0.6352 0.1466 1.0495 0.051 Uiso 1 1 calc R . .
C6 C -0.6843(3) 0.19210(12) 0.9521(3) 0.0324(10) Uani 1 1 d . . .
H6 H -0.6384 0.2078 0.9397 0.039 Uiso 1 1 calc R . .
C7 C -0.6692(3) 0.25079(9) 0.7541(2) 0.0184(8) Uani 1 1 d . . .
H7A H -0.6307 0.2364 0.7993 0.022 Uiso 1 1 calc R . .
H7B H -0.6544 0.2822 0.7501 0.022 Uiso 1 1 calc R . .
C8 C -0.5537(2) 0.25029(9) 0.5917(2) 0.0191(8) Uani 1 1 d . . .
C9 C -0.4982(3) 0.25031(12) 0.6848(3) 0.0312(10) Uani 1 1 d . . .
H9A H -0.4497 0.2635 0.6635 0.047 Uiso 1 1 calc R . .
H9B H -0.4895 0.2199 0.7080 0.047 Uiso 1 1 calc R . .
H9C H -0.5202 0.2675 0.7422 0.047 Uiso 1 1 calc R . .
C10 C -0.5652(2) 0.29839(10) 0.5583(3) 0.0291(9) Uani 1 1 d . . .
H10A H -0.5161 0.3110 0.5370 0.044 Uiso 1 1 calc R . .
H10B H -0.5858 0.3153 0.6170 0.044 Uiso 1 1 calc R . .
H10C H -0.6009 0.2996 0.4996 0.044 Uiso 1 1 calc R . .
C11 C -0.5157(2) 0.22585(11) 0.5005(3) 0.0313(9) Uani 1 1 d . . .
H11A H -0.5015 0.1961 0.5229 0.047 Uiso 1 1 calc R . .
H11B H -0.4699 0.2419 0.4787 0.047 Uiso 1 1 calc R . .
H11C H -0.5514 0.2240 0.4419 0.047 Uiso 1 1 calc R . .
C12 C -0.6508(2) 0.16638(8) 0.6276(3) 0.0225(8) Uani 1 1 d . . .
C13 C -0.5882(2) 0.14768(10) 0.6980(3) 0.0352(10) Uani 1 1 d . . .
H13A H -0.5896 0.1154 0.6955 0.053 Uiso 1 1 calc R . .
H13B H -0.5965 0.1576 0.7698 0.053 Uiso 1 1 calc R . .
H13C H -0.5384 0.1581 0.6736 0.053 Uiso 1 1 calc R . .
C14 C -0.7287(2) 0.15252(9) 0.6687(3) 0.0235(8) Uani 1 1 d . . .
H14A H -0.7334 0.1612 0.7420 0.035 Uiso 1 1 calc R . .
H14B H -0.7341 0.1205 0.6628 0.035 Uiso 1 1 calc R . .
H14C H -0.7687 0.1670 0.6277 0.035 Uiso 1 1 calc R . .
C15 C -0.6432(2) 0.14731(10) 0.5165(3) 0.0335(10) Uani 1 1 d . . .
H15A H -0.6511 0.1153 0.5186 0.050 Uiso 1 1 calc R . .
H15B H -0.5922 0.1537 0.4893 0.050 Uiso 1 1 calc R . .
H15C H -0.6815 0.1608 0.4710 0.050 Uiso 1 1 calc R . .
C16 C -0.8173(4) 0.25033(17) 0.2983(3) 0.0483(15) Uani 1 1 d . . .
H16A H -0.8419 0.2797 0.2985 0.058 Uiso 1 1 calc R . .
H16B H -0.8548 0.2280 0.3218 0.058 Uiso 1 1 calc R . .
C17 C -0.7869(3) 0.2392(3) 0.1913(4) 0.084(2) Uani 1 1 d . . .
H17A H -0.7817 0.2069 0.1820 0.185 Uiso 1 1 calc R . .
H17B H -0.8203 0.2511 0.1357 0.185 Uiso 1 1 calc R . .

loop_
_atom_site_aniso_label
_atom_site_aniso_U_11
_atom_site_aniso_U_22
_atom_site_aniso_U_33
_atom_site_aniso_U_23
_atom_site_aniso_U_13
_atom_site_aniso_U_12
Cu 0.0165(4) 0.0210(2) 0.0130(2) 0.000 0.000 0.0034(2)
P 0.0155(6) 0.0173(3) 0.0144(3) 0.0016(3) -0.0005(4) 0.0021(3)
O 0.016(3) 0.067(3) 0.0149(16) 0.000 0.000 0.0084(17)
B 0.025(5) 0.025(2) 0.016(2) 0.000 0.000 -0.003(2)
C1 0.026(3) 0.0264(13) 0.0134(13) 0.0026(12) -0.0001(13) -0.0049(14)
C2 0.015(3) 0.0340(14) 0.0182(14) 0.0023(13) -0.0004(15) -0.0023(13)
C3 0.034(3) 0.0335(16) 0.0257(17) 0.0061(14) 0.0038(18) -0.0102(16)
C4 0.041(4) 0.0385(16) 0.031(2) 0.0181(15) 0.005(2) -0.0021(18)
C5 0.030(3) 0.062(2) 0.0358(19) 0.029(2) -0.003(2) 0.0050(19)
C6 0.024(3) 0.0468(19) 0.0267(16) 0.0151(16) -0.0018(18) -0.0072(16)
C7 0.022(3) 0.0212(13) 0.0123(14) 0.0013(11) -0.0043(15) -0.0017(11)
C8 0.014(3) 0.0236(13) 0.0199(14) 0.0043(11) -0.0007(15) 0.0025(13)
C9 0.025(3) 0.0348(16) 0.034(2) 0.0069(15) -0.0066(18) -0.0062(15)
C10 0.023(3) 0.0269(14) 0.0371(18) 0.0086(14) 0.0058(18) 0.0023(14)
C11 0.028(3) 0.0333(16) 0.0329(18) -0.0012(15) 0.0074(18) 0.0025(15)
C12 0.025(3) 0.0155(11) 0.0266(14) 0.0012(12) -0.0001(17) 0.0004(12)
C13 0.029(3) 0.0217(13) 0.055(2) 0.0125(16) -0.010(2) 0.0012(14)
C14 0.023(3) 0.0195(12) 0.0279(15) -0.0004(13) -0.0005(17) -0.0013(12)
C15 0.037(3) 0.0256(14) 0.0380(18) -0.0084(15) 0.011(2) 0.0001(14)
C16 0.029(5) 0.089(4) 0.027(2) 0.001(2) 0.000(2) 0.002(2)
C17 0.028(6) 0.201(7) 0.024(2) -0.027(3) 0.001(2) 0.006(5)

loop_
_atom_type_symbol
_atom_type_description
_atom_type_scat_dispersion_real
_atom_type_scat_dispersion_imag
_atom_type_scat_source
C C 0.0033 0.0016 'International Tables Vol C Tables 4.2.6.8 and 6.1.1.4'
H H 0.0000 0.0000 'International Tables Vol C Tables 4.2.6.8 and 6.1.1.4'
B B 0.0013 0.0007 'International Tables Vol C Tables 4.2.6.8 and 6.1.1.4'
P P 0.1023 0.0942 'International Tables Vol C Tables 4.2.6.8 and 6.1.1.4'
Cu Cu 0.3201 1.2651 'International Tables Vol C Tables 4.2.6.8 and 6.1.1.4'
O O 0.0106 0.0060 'International Tables Vol C Tables 4.2.6.8 and 6.1.1.4'

loop_
_geom_angle_atom_site_label_1
_geom_angle_atom_site_label_2
_geom_angle_atom_site_label_3
_geom_angle
_geom_angle_site_symmetry_1
_geom_angle_site_symmetry_3
_geom_angle_publ_flag
O Cu P 124.86(2) . 14_355 ?
O Cu P 124.86(2) . . ?
P Cu P 110.29(5) 14_355 . ?
C7 P C12 109.76(14) . . ?
C7 P C8 102.18(16) . . ?
C12 P C8 110.21(16) . . ?
C7 P Cu 106.96(14) . . ?
C12 P Cu 108.68(13) . . ?
C8 P Cu 118.62(10) . . ?
C16 O C16 108.8(5) . 14_355 ?
C16 O Cu 125.6(2) . . ?
C16 O Cu 125.6(2) 14_355 . ?
C1 B C1 104.0(4) 14_355 . ?
C1 B C7 110.11(16) 14_355 14_355 ?
C1 B C7 107.78(15) . 14_355 ?
C1 B C7 107.78(15) 14_355 . ?
C1 B C7 110.11(16) . . ?
C7 B C7 116.4(4) 14_355 . ?
C6 C1 C2 114.7(3) . . ?
C6 C1 B 121.3(3) . . ?
C2 C1 B 124.1(3) . . ?
C3 C2 C1 122.3(4) . . ?
C3 C2 H2 118.9 . . ?
C1 C2 H2 118.9 . . ?
C4 C3 C2 121.4(4) . . ?
C4 C3 H3 119.3 . . ?
C2 C3 H3 119.3 . . ?
C3 C4 C5 118.7(3) . . ?
C3 C4 H4 120.7 . . ?
C5 C4 H4 120.7 . . ?
C4 C5 C6 119.6(4) . . ?
C4 C5 H5 120.2 . . ?
C6 C5 H5 120.2 . . ?
C1 C6 C5 123.4(4) . . ?
C1 C6 H6 118.3 . . ?
C5 C6 H6 118.3 . . ?
B C7 P 128.0(3) . . ?
B C7 H7A 105.3 . . ?
P C7 H7A 105.3 . . ?
B C7 H7B 105.3 . . ?
P C7 H7B 105.3 . . ?
H7A C7 H7B 106.0 . . ?
C10 C8 C11 107.7(3) . . ?
C10 C8 C9 107.4(3) . . ?
C11 C8 C9 108.3(3) . . ?
C10 C8 P 105.8(3) . . ?
C11 C8 P 112.8(2) . . ?
C9 C8 P 114.6(2) . . ?
C8 C9 H9A 109.5 . . ?
C8 C9 H9B 109.5 . . ?
H9A C9 H9B 109.5 . . ?
C8 C9 H9C 109.5 . . ?
H9A C9 H9C 109.5 . . ?
H9B C9 H9C 109.5 . . ?
C8 C10 H10A 109.5 . . ?
C8 C10 H10B 109.5 . . ?
H10A C10 H10B 109.5 . . ?
C8 C10 H10C 109.5 . . ?
H10A C10 H10C 109.5 . . ?
H10B C10 H10C 109.5 . . ?
C8 C11 H11A 109.5 . . ?
C8 C11 H11B 109.5 . . ?
H11A C11 H11B 109.5 . . ?
C8 C11 H11C 109.5 . . ?
H11A C11 H11C 109.5 . . ?
H11B C11 H11C 109.5 . . ?
C14 C12 C13 109.7(3) . . ?
C14 C12 C15 107.1(3) . . ?
C13 C12 C15 110.1(3) . . ?
C14 C12 P 106.0(2) . . ?
C13 C12 P 113.5(2) . . ?
C15 C12 P 110.1(2) . . ?
C12 C13 H13A 109.5 . . ?
C12 C13 H13B 109.5 . . ?
H13A C13 H13B 109.5 . . ?
C12 C13 H13C 109.5 . . ?
H13A C13 H13C 109.5 . . ?
H13B C13 H13C 109.5 . . ?
C12 C14 H14A 109.5 . . ?
C12 C14 H14B 109.5 . . ?
H14A C14 H14B 109.5 . . ?
C12 C14 H14C 109.5 . . ?
H14A C14 H14C 109.5 . . ?
H14B C14 H14C 109.5 . . ?
C12 C15 H15A 109.5 . . ?
C12 C15 H15B 109.5 . . ?
H15A C15 H15B 109.5 . . ?
C12 C15 H15C 109.5 . . ?
H15A C15 H15C 109.5 . . ?
H15B C15 H15C 109.5 . . ?
O C16 C17 103.9(5) . . ?
O C16 H16A 111.0 . . ?
C17 C16 H16A 111.0 . . ?
O C16 H16B 111.0 . . ?
C17 C16 H16B 111.0 . . ?
H16A C16 H16B 109.0 . . ?
C17 C17 C16 102.4(5) 14_355 . ?
C17 C17 H17A 111.3 14_355 . ?
C16 C17 H17A 111.3 . . ?
C17 C17 H17B 111.3 14_355 . ?
C16 C17 H17B 111.3 . . ?
H17A C17 H17B 109.2 . . ?

loop_
_geom_bond_atom_site_label_1
_geom_bond_atom_site_label_2
_geom_bond_distance
_geom_bond_site_symmetry_2
_geom_bond_publ_flag
Cu O 2.032(4) . ?
Cu P 2.2386(9) 14_355 ?
Cu P 2.2386(9) . ?
P C7 1.841(3) . ?
P C12 1.885(3) . ?
P C8 1.891(4) . ?
O C16 1.453(6) . ?
O C16 1.453(6) 14_355 ?
B C1 1.668(4) 14_355 ?
B C1 1.668(4) . ?
B C7 1.669(5) 14_355 ?
B C7 1.669(5) . ?
C1 C6 1.399(5) . ?
C1 C2 1.406(5) . ?
C2 C3 1.396(4) . ?
C2 H2 0.9500 . ?
C3 C4 1.365(6) . ?
C3 H3 0.9500 . ?
C4 C5 1.389(6) . ?
C4 H4 0.9500 . ?
C5 C6 1.402(5) . ?
C5 H5 0.9500 . ?
C6 H6 0.9500 . ?
C7 H7A 0.9900 . ?
C7 H7B 0.9900 . ?
C8 C10 1.534(4) . ?
C8 C11 1.537(5) . ?
C8 C9 1.540(5) . ?
C9 H9A 0.9800 . ?
C9 H9B 0.9800 . ?
C9 H9C 0.9800 . ?
C10 H10A 0.9800 . ?
C10 H10B 0.9800 . ?
C10 H10C 0.9800 . ?
C11 H11A 0.9800 . ?
C11 H11B 0.9800 . ?
C11 H11C 0.9800 . ?
C12 C14 1.524(5) . ?
C12 C13 1.531(5) . ?
C12 C15 1.543(5) . ?
C13 H13A 0.9800 . ?
C13 H13B 0.9800 . ?
C13 H13C 0.9800 . ?
C14 H14A 0.9800 . ?
C14 H14B 0.9800 . ?
C14 H14C 0.9800 . ?
C15 H15A 0.9800 . ?
C15 H15B 0.9800 . ?
C15 H15C 0.9800 . ?
C16 C17 1.510(6) . ?
C16 H16A 0.9900 . ?
C16 H16B 0.9900 . ?
C17 C17 1.452(13) 14_355 ?
C17 H17A 0.9900 . ?
C17 H17B 0.9900 . ?
